data_4070122
loop_
_publ_author_name
'Arii, Hidekazu'
'Nakadate, Fumiya'
'Mochida, Kunio'

_publ_section_title
;
 Spectroscopic and Structural Characterization of Copper&#x2212;Germylene
 Complexes Bearing an Isopropyl-Substituted \b-Diketiminate Ligand
;
_journal_issue 17
_journal_name_full Organometallics
_journal_page_first 4909
_journal_paper_doi 10.1021/om9006196
_journal_volume 28
_journal_year 2009
_chemical_formula_sum 'C31 H56 Br Cu Ge2 N4'
_chemical_formula_weight 773.43
_chemical_name_systematic
; 
 ? 
;
_space_group_IT_number 14
_symmetry_cell_setting monoclinic
_symmetry_space_group_name_Hall '-P 2yn'
_symmetry_space_group_name_H-M 'P 1 21/n 1'
_atom_sites_solution_hydrogens geom
_atom_sites_solution_primary direct
_atom_sites_solution_secondary difmap
_audit_creation_method SHELXL-97
_cell_angle_alpha 90.00
_cell_angle_beta 90.837(2)
_cell_angle_gamma 90.00
_cell_formula_units_Z 4
_cell_length_a 13.3050(4)
_cell_length_b 16.2640(5)
_cell_length_c 16.5810(4)
_cell_measurement_reflns_used 37402
_cell_measurement_temperature 120
_cell_measurement_theta_max 27.95
_cell_measurement_theta_min 2.32
_cell_volume 3587.62(18)
_computing_cell_refinement 'HKL Scalepack'
_computing_data_collection 'DIP Image plate'
_computing_molecular_graphics 'Ortep (Johnson, 1976)'
_computing_structure_refinement 'SHELXL-97 (Sheldrick, 1997)'
_computing_structure_solution 'SHELXS-97 (Sheldrick, 1990)'
_diffrn_ambient_temperature 120
_diffrn_measured_fraction_theta_full 0.954
_diffrn_measured_fraction_theta_max 0.954
_diffrn_measurement_device_type KappaCCD
_diffrn_measurement_method IP
_diffrn_radiation_monochromator graphite
_diffrn_radiation_source 'fine-focus sealed tube'
_diffrn_radiation_type MoK\a
_diffrn_radiation_wavelength 0.71073
_diffrn_reflns_av_R_equivalents 0.051
_diffrn_reflns_av_sigmaI/netI 0.0331
_diffrn_reflns_limit_h_max 17
_diffrn_reflns_limit_h_min 0
_diffrn_reflns_limit_k_max 21
_diffrn_reflns_limit_k_min 0
_diffrn_reflns_limit_l_max 21
_diffrn_reflns_limit_l_min -21
_diffrn_reflns_number 37402
_diffrn_reflns_theta_full 27.95
_diffrn_reflns_theta_max 27.95
_diffrn_reflns_theta_min 2.32
_exptl_absorpt_coefficient_mu 3.098
_exptl_absorpt_correction_type none
_exptl_crystal_colour light-green
_exptl_crystal_density_diffrn 1.418
_exptl_crystal_density_method 'not measured'
_exptl_crystal_description block
_exptl_crystal_F_000 1580
_exptl_crystal_size_max 0.25
_exptl_crystal_size_mid 0.25
_exptl_crystal_size_min 0.15
_refine_diff_density_max 0.702
_refine_diff_density_min -1.181
_refine_diff_density_rms 0.124
_refine_ls_extinction_method none
_refine_ls_goodness_of_fit_ref 1.049
_refine_ls_hydrogen_treatment constr
_refine_ls_matrix_type full
_refine_ls_number_parameters 352
_refine_ls_number_reflns 8232
_refine_ls_number_restraints 0
_refine_ls_restrained_S_all 1.049
_refine_ls_R_factor_all 0.0512
_refine_ls_R_factor_gt 0.0430
_refine_ls_shift/su_max 0.004
_refine_ls_shift/su_mean 0.000
_refine_ls_structure_factor_coef Fsqd
_refine_ls_weighting_details 'calc w=1/[\s^2^(Fo^2^)+(0.0705P)^2^+4.0240P] where P=(Fo^2^+2Fc^2^)/3'
_refine_ls_weighting_scheme calc
_refine_ls_wR_factor_gt 0.1081
_refine_ls_wR_factor_ref 0.1162
_reflns_number_gt 7112
_reflns_number_total 8232
_reflns_threshold_expression >2sigma(I)
_cod_data_source_file om9006196_si_001.cif
_cod_data_source_block complex6
_cod_depositor_comments
;
The following automatic conversions were performed:

'_symmetry_cell_setting' value 'Monoclinic' changed to 'monoclinic'
according to /home/saulius/struct/CIF-dictionaries/cif_core.dic
dictionary named 'cif_core.dic' version 2.4.2 from 2011-04-26.

Automatic conversion script
Id: cif_fix_values 1715 2011-07-08 13:25:40Z adriana 
;
_cod_original_sg_symbol_H-M 'P 21/n        '
_cod_database_code 4070122

loop_
_symmetry_equiv_pos_as_xyz
'x, y, z'
'-x+1/2, y+1/2, -z+1/2'
'-x, -y, -z'
'x-1/2, -y-1/2, z-1/2'

loop_
_atom_site_label
_atom_site_type_symbol
_atom_site_fract_x
_atom_site_fract_y
_atom_site_fract_z
_atom_site_U_iso_or_equiv
_atom_site_adp_type
_atom_site_occupancy
_atom_site_symmetry_multiplicity
_atom_site_calc_flag
_atom_site_refinement_flags
Br1 Br 0.31297(2) 0.23699(2) 0.205618(19) 0.02721(9) Uani 1 1 d .
Ge1 Ge 0.07722(2) 0.346295(19) 0.312987(18) 0.02181(9) Uani 1 1 d .
Ge2 Ge 0.05592(2) 0.30789(2) 0.072294(19) 0.02217(9) Uani 1 1 d .
Cu1 Cu 0.14685(3) 0.29236(2) 0.19433(2) 0.02189(10) Uani 1 1 d .
N1 N 0.1355(2) 0.45154(16) 0.34991(15) 0.0244(5) Uani 1 1 d .
N2 N 0.0888(2) 0.29262(16) 0.41953(15) 0.0234(5) Uani 1 1 d .
N3 N -0.0256(2) 0.21487(17) 0.03372(16) 0.0258(5) Uani 1 1 d .
N4 N 0.1217(2) 0.32057(16) -0.03229(16) 0.0240(5) Uani 1 1 d .
C1 C 0.1623(3) 0.5609(2) 0.4503(2) 0.0315(7) Uani 1 1 d .
H1A H 0.1545 0.5680 0.5074 0.038 Uiso 1 1 d R
H1B H 0.1209 0.6000 0.4220 0.038 Uiso 1 1 d R
H1C H 0.2314 0.5694 0.4367 0.038 Uiso 1 1 d R
C2 C 0.1312(2) 0.47492(19) 0.42627(19) 0.0246(6) Uani 1 1 d .
C3 C 0.1016(2) 0.4225(2) 0.48915(19) 0.0261(6) Uani 1 1 d .
H3 H 0.0875 0.4449 0.5414 0.031 Uiso 1 1 d R
C4 C 0.0890(2) 0.3370(2) 0.48705(18) 0.0244(6) Uani 1 1 d .
C5 C 0.0789(3) 0.2953(2) 0.56846(19) 0.0315(7) Uani 1 1 d .
H5A H 0.0802 0.3360 0.6104 0.038 Uiso 1 1 d R
H5B H 0.1336 0.2576 0.5766 0.038 Uiso 1 1 d R
H5C H 0.0164 0.2659 0.5698 0.038 Uiso 1 1 d R
C6 C 0.1752(3) 0.50782(19) 0.28701(19) 0.0289(7) Uani 1 1 d .
H6 H 0.1864 0.5603 0.3122 0.035 Uiso 1 1 d R
C7 C 0.1004(3) 0.5177(2) 0.2179(2) 0.0382(8) Uani 1 1 d .
H7A H 0.1273 0.5542 0.1782 0.046 Uiso 1 1 d R
H7B H 0.0387 0.5399 0.2379 0.046 Uiso 1 1 d R
H7C H 0.0877 0.4649 0.1938 0.046 Uiso 1 1 d R
C8 C 0.2764(3) 0.4782(2) 0.2576(2) 0.0313(7) Uani 1 1 d .
H8A H 0.3008 0.5150 0.2171 0.038 Uiso 1 1 d R
H8B H 0.2693 0.4240 0.2351 0.038 Uiso 1 1 d R
H8C H 0.3231 0.4766 0.3022 0.038 Uiso 1 1 d R
C9 C 0.0912(3) 0.20124(19) 0.4230(2) 0.0273(6) Uani 1 1 d .
H9 H 0.0626 0.1860 0.4737 0.033 Uiso 1 1 d R
C10 C 0.0307(3) 0.1621(2) 0.3546(2) 0.0351(8) Uani 1 1 d .
H10A H 0.0338 0.1033 0.3593 0.042 Uiso 1 1 d R
H10B H 0.0580 0.1786 0.3039 0.042 Uiso 1 1 d R
H10C H -0.0380 0.1797 0.3575 0.042 Uiso 1 1 d R
C11 C 0.1998(3) 0.1701(2) 0.4239(2) 0.0348(8) Uani 1 1 d .
H11A H 0.2002 0.1111 0.4263 0.042 Uiso 1 1 d R
H11B H 0.2354 0.1918 0.4700 0.042 Uiso 1 1 d R
H11C H 0.2320 0.1879 0.3755 0.042 Uiso 1 1 d R
C12 C -0.0665(3) 0.3787(2) 0.3204(2) 0.0333(7) Uani 1 1 d .
H12A H -0.0795 0.3991 0.3736 0.040 Uiso 1 1 d R
H12B H -0.1082 0.3316 0.3098 0.040 Uiso 1 1 d R
H12C H -0.0813 0.4208 0.2814 0.040 Uiso 1 1 d R
C13 C -0.1423(3) 0.1547(2) -0.0686(2) 0.0334(7) Uani 1 1 d .
H13A H -0.1591 0.1634 -0.1245 0.040 Uiso 1 1 d R
H13B H -0.2011 0.1622 -0.0367 0.040 Uiso 1 1 d R
H13C H -0.1173 0.0997 -0.0614 0.040 Uiso 1 1 d R
C14 C -0.0617(2) 0.2150(2) -0.0428(2) 0.0261(6) Uani 1 1 d .
C15 C -0.0234(3) 0.2657(2) -0.10209(19) 0.0275(6) Uani 1 1 d .
H15 H -0.0621 0.2761 -0.1504 0.033 Uiso 1 1 d R
C16 C 0.0703(3) 0.3059(2) -0.10073(19) 0.0266(6) Uani 1 1 d .
C17 C 0.1126(3) 0.3278(3) -0.1818(2) 0.0375(8) Uani 1 1 d .
H17A H 0.0656 0.3127 -0.2236 0.045 Uiso 1 1 d R
H17B H 0.1747 0.2990 -0.1893 0.045 Uiso 1 1 d R
H17C H 0.1246 0.3860 -0.1838 0.045 Uiso 1 1 d R
C18 C -0.0550(3) 0.1508(2) 0.0921(2) 0.0305(7) Uani 1 1 d .
H18 H -0.0970 0.1118 0.0642 0.037 Uiso 1 1 d R
C19 C -0.1142(3) 0.1893(3) 0.1610(2) 0.0409(9) Uani 1 1 d .
H19A H -0.1332 0.1473 0.1986 0.049 Uiso 1 1 d R
H19B H -0.1734 0.2156 0.1397 0.049 Uiso 1 1 d R
H19C H -0.0727 0.2292 0.1881 0.049 Uiso 1 1 d R
C20 C 0.0374(3) 0.1041(2) 0.1220(2) 0.0366(8) Uani 1 1 d .
H20A H 0.0175 0.0626 0.1598 0.044 Uiso 1 1 d R
H20B H 0.0832 0.1416 0.1479 0.044 Uiso 1 1 d R
H20C H 0.0697 0.0785 0.0771 0.044 Uiso 1 1 d R
C21 C 0.2286(2) 0.3460(2) -0.03460(19) 0.0269(6) Uani 1 1 d .
H21 H 0.2421 0.3659 -0.0878 0.032 Uiso 1 1 d R
C22 C 0.2497(3) 0.4148(2) 0.0266(2) 0.0399(9) Uani 1 1 d .
H22A H 0.3191 0.4306 0.0244 0.048 Uiso 1 1 d R
H22B H 0.2350 0.3952 0.0798 0.048 Uiso 1 1 d R
H22C H 0.2080 0.4614 0.0143 0.048 Uiso 1 1 d R
C23 C 0.2959(3) 0.2718(3) -0.0199(2) 0.0376(8) Uani 1 1 d .
H23A H 0.3651 0.2884 -0.0216 0.045 Uiso 1 1 d R
H23B H 0.2831 0.2312 -0.0608 0.045 Uiso 1 1 d R
H23C H 0.2819 0.2490 0.0321 0.045 Uiso 1 1 d R
C24 C -0.0469(3) 0.3949(2) 0.0578(2) 0.0329(7) Uani 1 1 d .
H24A H -0.0756 0.3914 0.0044 0.039 Uiso 1 1 d R
H24B H -0.0163 0.4479 0.0653 0.039 Uiso 1 1 d R
H24C H -0.0988 0.3875 0.0967 0.039 Uiso 1 1 d R
C25 C 0.6229(3) 0.4285(2) 0.2810(3) 0.0437(9) Uani 1 1 d .
C26 C 0.5339(3) 0.4002(2) 0.2471(3) 0.0408(9) Uani 1 1 d .
H26 H 0.4837 0.3763 0.2809 0.049 Uiso 1 1 d R
C27 C 0.5158(4) 0.4052(3) 0.1631(3) 0.0469(10) Uani 1 1 d .
H27 H 0.4530 0.3863 0.1408 0.056 Uiso 1 1 d R
C28 C 0.5875(4) 0.4377(3) 0.1142(3) 0.0548(12) Uani 1 1 d .
H28 H 0.5753 0.4409 0.0571 0.066 Uiso 1 1 d R
C29 C 0.6781(4) 0.4654(3) 0.1479(4) 0.0618(14) Uani 1 1 d .
H29 H 0.7291 0.4874 0.1137 0.074 Uiso 1 1 d R
C30 C 0.6942(3) 0.4618(3) 0.2297(4) 0.0599(14) Uani 1 1 d .
H30 H 0.7563 0.4825 0.2518 0.072 Uiso 1 1 d R
C31 C 0.6420(4) 0.4232(3) 0.3701(3) 0.0585(13) Uani 1 1 d .
H31A H 0.7071 0.4458 0.3822 0.070 Uiso 1 1 d R
H31B H 0.6400 0.3668 0.3869 0.070 Uiso 1 1 d R
H31C H 0.5917 0.4539 0.3981 0.070 Uiso 1 1 d R

loop_
_atom_site_aniso_label
_atom_site_aniso_U_11
_atom_site_aniso_U_22
_atom_site_aniso_U_33
_atom_site_aniso_U_23
_atom_site_aniso_U_13
_atom_site_aniso_U_12
Br1 0.02886(16) 0.02661(16) 0.02604(16) -0.00242(11) -0.00410(13) 0.00424(12)
Ge1 0.02481(16) 0.02085(16) 0.01979(15) 0.00010(11) 0.00085(12) 0.00165(11)
Ge2 0.02281(16) 0.02380(16) 0.01984(16) -0.00012(11) -0.00158(12) -0.00017(12)
Cu1 0.02529(19) 0.02081(18) 0.01956(18) -0.00021(13) -0.00033(14) -0.00054(13)
N1 0.0328(14) 0.0210(12) 0.0192(12) -0.0005(9) 0.0007(11) 0.0033(10)
N2 0.0269(13) 0.0226(12) 0.0208(12) 0.0017(9) 0.0034(10) 0.0010(10)
N3 0.0274(13) 0.0273(13) 0.0225(12) 0.0033(10) -0.0025(11) -0.0012(10)
N4 0.0246(13) 0.0256(13) 0.0217(12) 0.0013(10) -0.0050(10) -0.0012(10)
C1 0.0406(19) 0.0269(16) 0.0270(15) -0.0060(12) 0.0023(14) -0.0038(14)
C2 0.0264(14) 0.0225(14) 0.0250(14) -0.0036(11) 0.0009(12) 0.0034(11)
C3 0.0305(16) 0.0245(15) 0.0232(14) -0.0026(11) 0.0036(13) -0.0002(12)
C4 0.0235(14) 0.0291(16) 0.0206(14) -0.0004(11) 0.0010(12) 0.0008(12)
C5 0.0391(18) 0.0337(18) 0.0218(15) 0.0032(12) 0.0010(14) -0.0020(14)
C6 0.0424(18) 0.0173(14) 0.0271(15) 0.0004(11) 0.0036(14) -0.0011(13)
C7 0.047(2) 0.0316(18) 0.0357(18) 0.0115(15) -0.0039(17) 0.0023(16)
C8 0.0358(17) 0.0311(17) 0.0269(15) 0.0023(13) 0.0011(14) -0.0048(14)
C9 0.0344(17) 0.0225(15) 0.0251(15) 0.0022(11) 0.0042(13) -0.0007(12)
C10 0.048(2) 0.0263(16) 0.0311(17) -0.0009(13) -0.0010(16) -0.0068(15)
C11 0.0367(19) 0.0286(17) 0.0390(19) 0.0034(14) 0.0021(16) 0.0049(14)
C12 0.0291(16) 0.0408(19) 0.0300(16) 0.0012(14) 0.0012(14) 0.0055(14)
C13 0.0323(17) 0.0333(18) 0.0344(18) -0.0067(14) -0.0040(15) -0.0038(14)
C14 0.0225(14) 0.0290(16) 0.0268(15) -0.0044(12) -0.0055(12) 0.0022(12)
C15 0.0299(16) 0.0302(16) 0.0222(14) -0.0024(12) -0.0068(13) -0.0011(12)
C16 0.0313(16) 0.0276(16) 0.0210(14) 0.0015(11) -0.0003(13) 0.0027(12)
C17 0.043(2) 0.046(2) 0.0238(16) 0.0051(14) -0.0035(15) -0.0035(17)
C18 0.0318(16) 0.0331(17) 0.0265(15) 0.0052(13) -0.0031(13) -0.0092(13)
C19 0.0334(19) 0.055(2) 0.0345(19) 0.0083(17) 0.0050(16) -0.0036(17)
C20 0.0396(19) 0.0283(17) 0.0416(19) 0.0058(14) -0.0062(16) -0.0040(14)
C21 0.0265(15) 0.0351(17) 0.0191(13) 0.0059(12) -0.0017(12) -0.0061(13)
C22 0.044(2) 0.038(2) 0.0370(19) 0.0015(15) -0.0041(17) -0.0165(16)
C23 0.0299(17) 0.045(2) 0.0383(19) 0.0053(16) 0.0059(15) 0.0061(15)
C24 0.0345(17) 0.0320(17) 0.0318(17) -0.0055(13) -0.0052(15) 0.0018(14)
C25 0.037(2) 0.0331(19) 0.061(3) 0.0072(18) -0.0020(19) 0.0063(15)
C26 0.042(2) 0.0331(19) 0.048(2) -0.0005(16) 0.0121(18) -0.0003(15)
C27 0.056(3) 0.037(2) 0.048(2) -0.0080(17) 0.006(2) -0.0050(18)
C28 0.081(3) 0.030(2) 0.054(3) 0.0019(18) 0.024(2) 0.005(2)
C29 0.055(3) 0.047(3) 0.085(4) 0.023(3) 0.028(3) 0.006(2)
C30 0.034(2) 0.046(3) 0.099(4) 0.026(3) 0.005(2) -0.0014(18)
C31 0.056(3) 0.045(2) 0.074(3) 0.012(2) -0.019(3) 0.007(2)

loop_
_atom_type_symbol
_atom_type_description
_atom_type_scat_dispersion_real
_atom_type_scat_dispersion_imag
_atom_type_scat_source
C C 0.0033 0.0016 'International Tables Vol C Tables 4.2.6.8 and 6.1.1.4'
H H 0.0000 0.0000 'International Tables Vol C Tables 4.2.6.8 and 6.1.1.4'
Br Br -0.2901 2.4595 'International Tables Vol C Tables 4.2.6.8 and 6.1.1.4'
Cu Cu 0.3201 1.2651 'International Tables Vol C Tables 4.2.6.8 and 6.1.1.4'
Ge Ge 0.1547 1.8001 'International Tables Vol C Tables 4.2.6.8 and 6.1.1.4'
N N 0.0061 0.0033 'International Tables Vol C Tables 4.2.6.8 and 6.1.1.4'

loop_
_geom_angle_atom_site_label_1
_geom_angle_atom_site_label_2
_geom_angle_atom_site_label_3
_geom_angle
N1 Ge1 N2 94.63(11)
N1 Ge1 C12 97.18(14)
N2 Ge1 C12 97.14(13)
N1 Ge1 Cu1 115.13(8)
N2 Ge1 Cu1 123.78(8)
C12 Ge1 Cu1 122.70(10)
N3 Ge2 N4 92.54(11)
N3 Ge2 C24 97.67(13)
N4 Ge2 C24 97.67(13)
N3 Ge2 Cu1 118.13(8)
N4 Ge2 Cu1 122.67(8)
C24 Ge2 Cu1 121.74(10)
Ge2 Cu1 Ge1 118.295(19)
Ge2 Cu1 Br1 124.754(19)
Ge1 Cu1 Br1 116.681(18)
C2 N1 C6 120.9(3)
C2 N1 Ge1 121.6(2)
C6 N1 Ge1 117.23(19)
C4 N2 C9 120.6(3)
C4 N2 Ge1 120.8(2)
C9 N2 Ge1 118.50(19)
C14 N3 C18 121.6(3)
C14 N3 Ge2 119.5(2)
C18 N3 Ge2 118.7(2)
C16 N4 C21 120.4(3)
C16 N4 Ge2 120.1(2)
C21 N4 Ge2 119.46(19)
C2 C1 H1A 109.7
C2 C1 H1B 109.3
H1A C1 H1B 109.5
C2 C1 H1C 109.3
H1A C1 H1C 109.5
H1B C1 H1C 109.5
N1 C2 C3 123.4(3)
N1 C2 C1 120.2(3)
C3 C2 C1 116.4(3)
C4 C3 C2 128.1(3)
C4 C3 H3 112.0
C2 C3 H3 119.9
N2 C4 C3 123.9(3)
N2 C4 C5 120.5(3)
C3 C4 C5 115.6(3)
C4 C5 H5A 109.6
C4 C5 H5B 109.4
H5A C5 H5B 109.5
C4 C5 H5C 109.4
H5A C5 H5C 109.5
H5B C5 H5C 109.5
N1 C6 C7 111.0(3)
N1 C6 C8 110.8(3)
C7 C6 C8 111.5(3)
N1 C6 H6 107.2
C7 C6 H6 109.3
C8 C6 H6 106.9
C6 C7 H7A 109.7
C6 C7 H7B 109.5
H7A C7 H7B 109.5
C6 C7 H7C 109.3
H7A C7 H7C 109.5
H7B C7 H7C 109.5
C6 C8 H8A 109.8
C6 C8 H8B 109.5
H8A C8 H8B 109.5
C6 C8 H8C 109.1
H8A C8 H8C 109.5
H8B C8 H8C 109.5
N2 C9 C10 112.3(3)
N2 C9 C11 110.5(3)
C10 C9 C11 111.0(3)
N2 C9 H9 106.4
C10 C9 H9 109.4
C11 C9 H9 106.9
C9 C10 H10A 109.6
C9 C10 H10B 109.4
H10A C10 H10B 109.5
C9 C10 H10C 109.4
H10A C10 H10C 109.5
H10B C10 H10C 109.5
C9 C11 H11A 109.6
C9 C11 H11B 109.9
H11A C11 H11B 109.5
C9 C11 H11C 108.9
H11A C11 H11C 109.5
H11B C11 H11C 109.5
Ge1 C12 H12A 109.5
Ge1 C12 H12B 109.4
H12A C12 H12B 109.5
Ge1 C12 H12C 109.5
H12A C12 H12C 109.5
H12B C12 H12C 109.5
C14 C13 H13A 109.4
C14 C13 H13B 110.0
H13A C13 H13B 109.5
C14 C13 H13C 109.1
H13A C13 H13C 109.5
H13B C13 H13C 109.5
N3 C14 C15 122.6(3)
N3 C14 C13 120.4(3)
C15 C14 C13 116.8(3)
C14 C15 C16 126.8(3)
C14 C15 H15 119.9
C16 C15 H15 113.3
N4 C16 C15 122.5(3)
N4 C16 C17 121.4(3)
C15 C16 C17 116.0(3)
C16 C17 H17A 109.6
C16 C17 H17B 109.5
H17A C17 H17B 109.5
C16 C17 H17C 109.2
H17A C17 H17C 109.5
H17B C17 H17C 109.5
N3 C18 C20 110.2(3)
N3 C18 C19 110.1(3)
C20 C18 C19 112.6(3)
N3 C18 H18 107.9
C20 C18 H18 106.8
C19 C18 H18 109.1
C18 C19 H19A 109.7
C18 C19 H19B 109.7
H19A C19 H19B 109.5
C18 C19 H19C 109.1
H19A C19 H19C 109.5
H19B C19 H19C 109.5
C18 C20 H20A 109.5
C18 C20 H20B 109.4
H20A C20 H20B 109.5
C18 C20 H20C 109.5
H20A C20 H20C 109.5
H20B C20 H20C 109.5
N4 C21 C23 109.8(3)
N4 C21 C22 110.6(3)
C23 C21 C22 111.8(3)
N4 C21 H21 108.1
C23 C21 H21 107.3
C22 C21 H21 109.1
C21 C22 H22A 109.7
C21 C22 H22B 109.1
H22A C22 H22B 109.5
C21 C22 H22C 109.6
H22A C22 H22C 109.5
H22B C22 H22C 109.5
C21 C23 H23A 109.6
C21 C23 H23B 109.6
H23A C23 H23B 109.5
C21 C23 H23C 109.2
H23A C23 H23C 109.5
H23B C23 H23C 109.5
Ge2 C24 H24A 109.5
Ge2 C24 H24B 109.5
H24A C24 H24B 109.5
Ge2 C24 H24C 109.4
H24A C24 H24C 109.5
H24B C24 H24C 109.5
C26 C25 C30 118.0(4)
C26 C25 C31 121.0(4)
C30 C25 C31 121.1(4)
C25 C26 C27 121.0(4)
C25 C26 H26 119.7
C27 C26 H26 119.2
C28 C27 C26 119.8(4)
C28 C27 H27 120.4
C26 C27 H27 119.8
C27 C28 C29 119.6(5)
C27 C28 H28 119.8
C29 C28 H28 120.6
C30 C29 C28 120.2(4)
C30 C29 H29 119.8
C28 C29 H29 120.0
C29 C30 C25 121.4(5)
C29 C30 H30 119.0
C25 C30 H30 119.6
C25 C31 H31A 109.0
C25 C31 H31B 109.6
H31A C31 H31B 109.5
C25 C31 H31C 109.8
H31A C31 H31C 109.5
H31B C31 H31C 109.5

loop_
_geom_bond_atom_site_label_1
_geom_bond_atom_site_label_2
_geom_bond_distance
Br1 Cu1 2.3914(5)
Ge1 N1 1.973(3)
Ge1 N2 1.974(3)
Ge1 C12 1.989(3)
Ge1 Cu1 2.3563(5)
Ge2 N3 1.963(3)
Ge2 N4 1.964(3)
Ge2 C24 1.981(4)
Ge2 Cu1 2.3559(5)
N1 C2 1.324(4)
N1 C6 1.490(4)
N2 C4 1.332(4)
N2 C9 1.488(4)
N3 C14 1.349(4)
N3 C18 1.479(4)
N4 C16 1.337(4)
N4 C21 1.483(4)
C1 C2 1.511(4)
C1 H1A 0.9601
C1 H1B 0.9599
C1 H1C 0.9600
C2 C3 1.407(4)
C3 C4 1.401(4)
C3 H3 0.9600
C4 C5 1.518(4)
C5 H5A 0.9599
C5 H5B 0.9601
C5 H5C 0.9600
C6 C7 1.516(5)
C6 C8 1.517(5)
C6 H6 0.9599
C7 H7A 0.9600
C7 H7B 0.9602
C7 H7C 0.9599
C8 H8A 0.9600
C8 H8B 0.9601
C8 H8C 0.9601
C9 C10 1.520(5)
C9 C11 1.531(5)
C9 H9 0.9600
C10 H10A 0.9600
C10 H10B 0.9601
C10 H10C 0.9600
C11 H11A 0.9602
C11 H11B 0.9601
C11 H11C 0.9598
C12 H12A 0.9599
C12 H12B 0.9600
C12 H12C 0.9601
C13 C14 1.512(4)
C13 H13A 0.9600
C13 H13B 0.9601
C13 H13C 0.9600
C14 C15 1.386(5)
C15 C16 1.408(5)
C15 H15 0.9599
C16 C17 1.507(5)
C17 H17A 0.9601
C17 H17B 0.9599
C17 H17C 0.9599
C18 C20 1.521(5)
C18 C19 1.531(5)
C18 H18 0.9601
C19 H19A 0.9599
C19 H19B 0.9599
C19 H19C 0.9600
C20 H20A 0.9600
C20 H20B 0.9600
C20 H20C 0.9600
C21 C23 1.520(5)
C21 C22 1.535(5)
C21 H21 0.9599
C22 H22A 0.9600
C22 H22B 0.9601
C22 H22C 0.9600
C23 H23A 0.9598
C23 H23B 0.9601
C23 H23C 0.9598
C24 H24A 0.9602
C24 H24B 0.9599
C24 H24C 0.9599
C25 C26 1.382(6)
C25 C30 1.393(6)
C25 C31 1.498(7)
C26 C27 1.411(6)
C26 H26 0.9600
C27 C28 1.367(6)
C27 H27 0.9600
C28 C29 1.396(8)
C28 H28 0.9600
C29 C30 1.372(8)
C29 H29 0.9600
C30 H30 0.9600
C31 H31A 0.9600
C31 H31B 0.9602
C31 H31C 0.9600
